data_4118804
loop_
_publ_author_name
'Pei-Qin Liao'
'Dong-Dong Zhou'
'Ai-Xin Zhu'
'Lu Jiang'
'Rui-Biao Lin'
'Jie-Peng Zhang'
'Xiao-Ming Chen'

_publ_section_title
;
 Strong and Dynamic CO2 Sorption in a Flexible Porous Framework Possessing
 Guest Chelating Claws
;
_journal_name_full 'Journal of the American Chemical Society'
_journal_page_first 17380
_journal_page_last 17383
_journal_paper_doi 10.1021/ja3073512
_journal_volume 134
_journal_year 2012
_chemical_formula_sum 'C14 H16 N12 Zn2'
_chemical_formula_weight 483.13
_chemical_name_systematic
; 
 ? 
;
_space_group_IT_number 14
_symmetry_cell_setting monoclinic
_symmetry_space_group_name_Hall '-P 2yn'
_symmetry_space_group_name_H-M 'P 1 21/n 1'
_atom_sites_solution_hydrogens geom
_atom_sites_solution_primary direct
_atom_sites_solution_secondary difmap
_audit_creation_method SHELXL-97
_cell_angle_alpha 90.00
_cell_angle_beta 95.470(4)
_cell_angle_gamma 90.00
_cell_formula_units_Z 4
_cell_length_a 10.680(3)
_cell_length_b 12.356(3)
_cell_length_c 17.104(5)
_cell_measurement_temperature 195(2)
_cell_volume 2246.8(11)
_computing_structure_refinement 'SHELXL-97 (Sheldrick, 1997)'
_computing_structure_solution 'SHELXS-97 (Sheldrick, 1990)'
_diffrn_ambient_temperature 195(2)
_diffrn_measured_fraction_theta_full 0.991
_diffrn_measured_fraction_theta_max 0.991
_diffrn_measurement_device_type CCD
_diffrn_measurement_method '/w scan'
_diffrn_radiation_monochromator graphite
_diffrn_radiation_source 'fine-focus sealed tube'
_diffrn_radiation_type MoK\a
_diffrn_radiation_wavelength 0.71073
_diffrn_reflns_av_R_equivalents 0.0381
_diffrn_reflns_av_sigmaI/netI 0.0464
_diffrn_reflns_limit_h_max 13
_diffrn_reflns_limit_h_min -13
_diffrn_reflns_limit_k_max 15
_diffrn_reflns_limit_k_min -15
_diffrn_reflns_limit_l_max 20
_diffrn_reflns_limit_l_min -20
_diffrn_reflns_number 14749
_diffrn_reflns_theta_full 26.00
_diffrn_reflns_theta_max 26.00
_diffrn_reflns_theta_min 2.04
_exptl_absorpt_coefficient_mu 2.159
_exptl_absorpt_correction_T_max 0.6720
_exptl_absorpt_correction_T_min 0.5450
_exptl_absorpt_correction_type multi-scan
_exptl_absorpt_process_details SADABS
_exptl_crystal_colour colorless
_exptl_crystal_density_diffrn 1.428
_exptl_crystal_description block
_exptl_crystal_F_000 976
_exptl_crystal_size_max 0.32
_exptl_crystal_size_mid 0.21
_exptl_crystal_size_min 0.20
_refine_diff_density_max 0.492
_refine_diff_density_min -0.355
_refine_diff_density_rms 0.100
_refine_ls_extinction_method none
_refine_ls_goodness_of_fit_ref 1.054
_refine_ls_hydrogen_treatment constr
_refine_ls_matrix_type full
_refine_ls_number_parameters 257
_refine_ls_number_reflns 4369
_refine_ls_number_restraints 0
_refine_ls_restrained_S_all 1.054
_refine_ls_R_factor_all 0.0493
_refine_ls_R_factor_gt 0.0359
_refine_ls_shift/su_max 0.001
_refine_ls_shift/su_mean 0.000
_refine_ls_structure_factor_coef Fsqd
_refine_ls_weighting_details 'calc w=1/[\s^2^(Fo^2^)+(0.0452P)^2^+0.6707P] where P=(Fo^2^+2Fc^2^)/3'
_refine_ls_weighting_scheme calc
_refine_ls_wR_factor_gt 0.0885
_refine_ls_wR_factor_ref 0.0965
_reflns_number_gt 3469
_reflns_number_total 4369
_reflns_threshold_expression >2sigma(I)
_cod_data_source_file ja3073512_si_002_3.cif
_cod_data_source_block 1_195K
_cod_original_cell_volume 2246.8(10)
_cod_database_code 4118804

loop_
_symmetry_equiv_pos_as_xyz
'x, y, z'
'-x+1/2, y+1/2, -z+1/2'
'-x, -y, -z'
'x-1/2, -y-1/2, z-1/2'

loop_
_atom_site_label
_atom_site_type_symbol
_atom_site_fract_x
_atom_site_fract_y
_atom_site_fract_z
_atom_site_U_iso_or_equiv
_atom_site_adp_type
_atom_site_occupancy
_atom_site_symmetry_multiplicity
_atom_site_calc_flag
_atom_site_refinement_flags
Zn1 Zn 0.72711(3) 0.73610(3) 0.601028(18) 0.02432(11) Uani 1 1 d .
Zn2 Zn 0.20707(3) 0.74485(3) 0.456995(18) 0.02383(11) Uani 1 1 d .
N1 N 0.8834(2) 0.7988(2) 0.56459(14) 0.0286(5) Uani 1 1 d .
N2 N 1.0745(2) 0.8724(2) 0.56257(16) 0.0381(6) Uani 1 1 d .
N3 N 1.0582(2) 0.7917(2) 0.50589(15) 0.0286(5) Uani 1 1 d .
N4 N 0.7447(2) 0.59006(19) 0.55066(13) 0.0262(5) Uani 1 1 d .
N5 N 0.8509(2) 0.47024(19) 0.48418(13) 0.0282(5) Uani 1 1 d .
N6 N 0.7756(2) 0.41571(19) 0.53323(14) 0.0281(5) Uani 1 1 d .
N7 N 0.5655(2) 0.79865(19) 0.55543(13) 0.0252(5) Uani 1 1 d .
N8 N 0.5684(2) 0.85863(19) 0.48684(13) 0.0279(5) Uani 1 1 d .
N9 N 0.3709(2) 0.80670(19) 0.50020(13) 0.0255(5) Uani 1 1 d .
N10 N 0.2312(2) 0.78435(19) 0.34519(13) 0.0253(5) Uani 1 1 d .
N11 N 0.3318(2) 0.8560(2) 0.24866(14) 0.0330(6) Uani 1 1 d .
N12 N 0.2408(2) 0.7828(2) 0.21742(14) 0.0288(5) Uani 1 1 d .
C1 C 0.0858(3) 0.6557(3) 0.26811(17) 0.0352(7) Uani 1 1 d .
H1A H 0.0674 0.6374 0.2125 0.053 Uiso 1 1 calc R
H1B H 0.0091 0.6819 0.2890 0.053 Uiso 1 1 calc R
H1C H 0.1164 0.5912 0.2973 0.053 Uiso 1 1 calc R
C2 C 0.1841(3) 0.7420(2) 0.27660(16) 0.0248(6) Uani 1 1 d .
C3 C 0.3232(3) 0.8530(2) 0.32471(16) 0.0270(6) Uani 1 1 d .
C4 C 0.4055(3) 0.9199(2) 0.38222(17) 0.0321(7) Uani 1 1 d .
H4A H 0.4795 0.9448 0.3565 0.039 Uiso 1 1 calc R
H4B H 0.3580 0.9848 0.3961 0.039 Uiso 1 1 calc R
C5 C 0.4505(3) 0.8608(2) 0.45628(16) 0.0257(6) Uani 1 1 d .
C6 C 0.4468(3) 0.7684(2) 0.56104(17) 0.0240(6) Uani 1 1 d .
C7 C 0.4011(3) 0.7027(3) 0.62528(17) 0.0365(8) Uani 1 1 d .
H7A H 0.4723 0.6833 0.6631 0.055 Uiso 1 1 calc R
H7B H 0.3610 0.6366 0.6033 0.055 Uiso 1 1 calc R
H7C H 0.3399 0.7448 0.6518 0.055 Uiso 1 1 calc R
C8 C 0.9447(4) 0.9478(3) 0.6612(2) 0.0655(12) Uani 1 1 d .
H8A H 1.0174 0.9955 0.6728 0.098 Uiso 1 1 calc R
H8B H 0.9310 0.9054 0.7080 0.098 Uiso 1 1 calc R
H8C H 0.8698 0.9915 0.6457 0.098 Uiso 1 1 calc R
C9 C 0.9687(3) 0.8736(3) 0.59599(19) 0.0360(7) Uani 1 1 d .
C10 C 0.9447(3) 0.7505(2) 0.50881(17) 0.0252(6) Uani 1 1 d .
C11 C 0.8897(3) 0.6631(2) 0.45514(16) 0.0275(6) Uani 1 1 d .
H11A H 0.8261 0.6957 0.4162 0.033 Uiso 1 1 calc R
H11B H 0.9572 0.6324 0.4260 0.033 Uiso 1 1 calc R
C12 C 0.8295(3) 0.5734(2) 0.49657(15) 0.0245(6) Uani 1 1 d .
C13 C 0.7144(3) 0.4890(2) 0.57083(17) 0.0277(6) Uani 1 1 d .
C14 C 0.6190(3) 0.4635(3) 0.6269(2) 0.0416(8) Uani 1 1 d .
H14A H 0.6173 0.3852 0.6360 0.062 Uiso 1 1 calc R
H14B H 0.5357 0.4877 0.6046 0.062 Uiso 1 1 calc R
H14C H 0.6414 0.5009 0.6768 0.062 Uiso 1 1 calc R

loop_
_atom_site_aniso_label
_atom_site_aniso_U_11
_atom_site_aniso_U_22
_atom_site_aniso_U_33
_atom_site_aniso_U_23
_atom_site_aniso_U_13
_atom_site_aniso_U_12
Zn1 0.02012(19) 0.0288(2) 0.0245(2) -0.00067(13) 0.00412(14) 0.00110(13)
Zn2 0.02044(19) 0.02620(19) 0.0254(2) -0.00019(13) 0.00480(14) -0.00312(13)
N1 0.0250(13) 0.0296(13) 0.0322(14) -0.0030(11) 0.0069(10) -0.0016(10)
N2 0.0307(15) 0.0338(15) 0.0513(17) -0.0147(12) 0.0117(12) -0.0048(12)
N3 0.0239(13) 0.0289(13) 0.0343(14) -0.0048(11) 0.0093(11) -0.0027(10)
N4 0.0235(13) 0.0282(13) 0.0276(13) 0.0002(10) 0.0066(10) 0.0000(10)
N5 0.0288(13) 0.0278(13) 0.0292(13) -0.0014(10) 0.0088(11) -0.0027(10)
N6 0.0281(13) 0.0246(13) 0.0328(14) -0.0002(10) 0.0097(11) -0.0041(10)
N7 0.0228(13) 0.0281(13) 0.0248(13) 0.0016(10) 0.0035(10) -0.0003(10)
N8 0.0262(13) 0.0296(13) 0.0281(13) 0.0007(10) 0.0034(10) -0.0044(10)
N9 0.0236(12) 0.0255(13) 0.0275(13) 0.0000(10) 0.0023(10) -0.0030(10)
N10 0.0247(13) 0.0269(12) 0.0244(12) 0.0013(10) 0.0026(10) -0.0029(10)
N11 0.0316(14) 0.0380(15) 0.0289(14) 0.0014(11) 0.0007(11) -0.0099(11)
N12 0.0260(13) 0.0352(14) 0.0249(13) 0.0003(11) 0.0013(10) -0.0044(11)
C1 0.0369(18) 0.0382(18) 0.0301(16) 0.0005(14) 0.0009(14) -0.0145(14)
C2 0.0245(15) 0.0243(15) 0.0257(15) 0.0002(11) 0.0032(12) 0.0015(11)
C3 0.0262(15) 0.0249(15) 0.0295(16) 0.0019(12) 0.0008(12) -0.0007(12)
C4 0.0343(17) 0.0304(16) 0.0307(16) 0.0034(13) -0.0020(13) -0.0088(13)
C5 0.0300(16) 0.0221(14) 0.0253(15) -0.0021(11) 0.0041(12) -0.0047(12)
C6 0.0205(14) 0.0260(15) 0.0258(15) -0.0029(11) 0.0039(11) -0.0010(11)
C7 0.0320(17) 0.048(2) 0.0296(17) 0.0064(14) 0.0023(13) -0.0094(15)
C8 0.048(2) 0.066(3) 0.086(3) -0.045(2) 0.023(2) -0.017(2)
C9 0.0299(17) 0.0332(17) 0.0460(19) -0.0102(14) 0.0092(14) -0.0025(13)
C10 0.0234(15) 0.0270(15) 0.0262(15) 0.0031(11) 0.0068(12) 0.0001(11)
C11 0.0277(16) 0.0305(16) 0.0247(15) -0.0007(12) 0.0043(12) -0.0020(12)
C12 0.0232(15) 0.0286(15) 0.0219(14) -0.0021(11) 0.0030(11) -0.0025(12)
C13 0.0259(15) 0.0274(16) 0.0307(16) 0.0010(12) 0.0074(12) -0.0014(12)
C14 0.0421(19) 0.0337(18) 0.053(2) 0.0091(15) 0.0262(16) 0.0035(15)

loop_
_atom_type_symbol
_atom_type_description
_atom_type_scat_dispersion_real
_atom_type_scat_dispersion_imag
_atom_type_scat_source
C C 0.0033 0.0016 'International Tables Vol C Tables 4.2.6.8 and 6.1.1.4'
H H 0.0000 0.0000 'International Tables Vol C Tables 4.2.6.8 and 6.1.1.4'
N N 0.0061 0.0033 'International Tables Vol C Tables 4.2.6.8 and 6.1.1.4'
Zn Zn 0.2839 1.4301 'International Tables Vol C Tables 4.2.6.8 and 6.1.1.4'

loop_
_geom_angle_atom_site_label_1
_geom_angle_atom_site_label_2
_geom_angle_atom_site_label_3
_geom_angle
_geom_angle_site_symmetry_1
_geom_angle_site_symmetry_3
N7 Zn1 N1 116.70(10) . .
N7 Zn1 N12 114.61(10) . 4_676
N1 Zn1 N12 111.93(10) . 4_676
N7 Zn1 N4 107.11(9) . .
N1 Zn1 N4 95.68(10) . .
N12 Zn1 N4 108.69(10) 4_676 .
N3 Zn2 N9 116.80(10) 1_455 .
N3 Zn2 N6 109.33(10) 1_455 3_666
N9 Zn2 N6 106.23(10) . 3_666
N3 Zn2 N10 121.18(10) 1_455 .
N9 Zn2 N10 94.14(9) . .
N6 Zn2 N10 107.51(10) 3_666 .
C10 N1 C9 103.0(2) . .
C10 N1 Zn1 121.87(19) . .
C9 N1 Zn1 133.2(2) . .
C9 N2 N3 104.8(2) . .
C10 N3 N2 107.7(2) . .
C10 N3 Zn2 133.6(2) . 1_655
N2 N3 Zn2 117.26(18) . 1_655
C13 N4 C12 103.0(2) . .
C13 N4 Zn1 133.4(2) . .
C12 N4 Zn1 121.18(19) . .
C12 N5 N6 104.6(2) . .
C13 N6 N5 107.7(2) . .
C13 N6 Zn2 133.40(19) . 3_666
N5 N6 Zn2 118.51(17) . 3_666
C6 N7 N8 107.9(2) . .
C6 N7 Zn1 131.3(2) . .
N8 N7 Zn1 116.82(17) . .
C5 N8 N7 104.4(2) . .
C6 N9 C5 103.8(2) . .
C6 N9 Zn2 126.70(19) . .
C5 N9 Zn2 123.88(18) . .
C2 N10 C3 103.7(2) . .
C2 N10 Zn2 131.8(2) . .
C3 N10 Zn2 123.58(18) . .
C3 N11 N12 104.5(2) . .
C2 N12 N11 107.8(2) . .
C2 N12 Zn1 136.1(2) . 4_575
N11 N12 Zn1 116.11(18) . 4_575
N12 C2 N10 111.0(3) . .
N12 C2 C1 124.4(3) . .
N10 C2 C1 124.5(3) . .
N11 C3 N10 113.0(2) . .
N11 C3 C4 122.8(3) . .
N10 C3 C4 124.2(2) . .
C5 C4 C3 113.9(2) . .
N8 C5 N9 113.2(2) . .
N8 C5 C4 124.2(3) . .
N9 C5 C4 122.6(2) . .
N7 C6 N9 110.7(2) . .
N7 C6 C7 126.0(3) . .
N9 C6 C7 123.3(3) . .
N2 C9 N1 112.9(3) . .
N2 C9 C8 123.4(3) . .
N1 C9 C8 123.7(3) . .
N3 C10 N1 111.5(2) . .
N3 C10 C11 124.2(3) . .
N1 C10 C11 124.3(3) . .
C12 C11 C10 113.9(2) . .
N5 C12 N4 113.0(3) . .
N5 C12 C11 123.6(3) . .
N4 C12 C11 123.4(3) . .
N6 C13 N4 111.7(3) . .
N6 C13 C14 124.5(3) . .
N4 C13 C14 123.7(3) . .

loop_
_geom_bond_atom_site_label_1
_geom_bond_atom_site_label_2
_geom_bond_distance
_geom_bond_site_symmetry_2
Zn1 N7 1.982(2) .
Zn1 N1 1.993(2) .
Zn1 N12 1.996(2) 4_676
Zn1 N4 2.016(2) .
Zn2 N3 1.953(2) 1_455
Zn2 N9 1.986(2) .
Zn2 N6 1.998(2) 3_666
Zn2 N10 2.014(2) .
N1 C10 1.347(4) .
N1 C9 1.371(4) .
N2 C9 1.314(4) .
N2 N3 1.390(3) .
N3 C10 1.320(4) .
N3 Zn2 1.953(2) 1_655
N4 C13 1.343(4) .
N4 C12 1.370(3) .
N5 C12 1.316(4) .
N5 N6 1.390(3) .
N6 C13 1.319(3) .
N6 Zn2 1.998(2) 3_666
N7 C6 1.334(4) .
N7 N8 1.391(3) .
N8 C5 1.317(4) .
N9 C6 1.343(3) .
N9 C5 1.362(3) .
N10 C2 1.338(3) .
N10 C3 1.369(4) .
N11 C3 1.313(4) .
N11 N12 1.395(3) .
N12 C2 1.328(4) .
N12 Zn1 1.996(2) 4_575
C1 C2 1.494(4) .
C3 C4 1.503(4) .
C4 C5 1.501(4) .
C6 C7 1.485(4) .
C8 C9 1.484(4) .
C10 C11 1.501(4) .
C11 C12 1.494(4) .
C13 C14 1.498(4) .
